data_7705564
loop_
_publ_author_name
'Wang, Dezhi'
'Chen, Xi'
'Yang, Hua'
'Zhong, Daokun'
'Liu, Boao'
'Yang, Xiaolong'
'Yue, Ling'
'Zhou, Guijiang'
'Ma, Miaofeng'
'Wu, Zhaoxin'

_publ_section_title
;
 The synthesis of cyclometalated platinum(II) complexes with
 benzoaryl-pyridines as C^N ligands for investigating their photophysical,
 electrochemical and electroluminescent properties.
;
_journal_issue 44
_journal_name_full 'Dalton transactions (Cambridge, England : 2003)'
_journal_page_first 15633
_journal_page_last 15645
_journal_paper_doi 10.1039/d0dt02224a
_journal_volume 49
_journal_year 2020
_chemical_formula_moiety 'C18 H15 N O2 Pt Se'
_chemical_formula_sum 'C18 H15 N O2 Pt Se'
_chemical_formula_weight 551.36
_space_group_crystal_system monoclinic
_space_group_IT_number 14
_space_group_name_Hall '-P 2ybc'
_space_group_name_H-M_alt 'P 1 21/c 1'
_atom_sites_solution_hydrogens geom
_atom_sites_solution_primary direct
_audit_block_doi 10.5517/ccdc.csd.cc22dp8g
_audit_creation_date 2018-06-14
_audit_creation_method
;
Olex2 1.2
(compiled 2018.05.29 svn.r3508 for OlexSys, GUI svn.r5506)
;
_audit_update_record
;
2019-05-27 deposited with the CCDC.	2020-09-28 downloaded from the CCDC.
;
_cell_angle_alpha 90
_cell_angle_beta 104.857(3)
_cell_angle_gamma 90
_cell_formula_units_Z 8
_cell_length_a 19.364(4)
_cell_length_b 11.864(3)
_cell_length_c 14.588(3)
_cell_measurement_reflns_used 8704
_cell_measurement_temperature 150(2)
_cell_measurement_theta_max 27.64
_cell_measurement_theta_min 2.33
_cell_volume 3239.3(13)
_computing_cell_refinement 'SAINT v8.27A (Bruker, 2012)'
_computing_data_reduction 'SAINT v8.27A (Bruker, 2012)'
_computing_molecular_graphics 'Olex2 (Dolomanov et al., 2009)'
_computing_publication_material 'Olex2 (Dolomanov et al., 2009)'
_computing_structure_refinement 'XL (Sheldrick, 2008)'
_computing_structure_solution 'XS (Sheldrick, 2008)'
_diffrn_ambient_temperature 150.15
_diffrn_measured_fraction_theta_full 0.991
_diffrn_measured_fraction_theta_max 0.991
_diffrn_measurement_device_type 'CCD area detector'
_diffrn_measurement_method 'phi and omega scans'
_diffrn_radiation_monochromator graphite
_diffrn_radiation_type MoK\a
_diffrn_radiation_wavelength 0.71073
_diffrn_reflns_av_R_equivalents 0.0334
_diffrn_reflns_av_unetI/netI 0.0298
_diffrn_reflns_Laue_measured_fraction_full 0.991
_diffrn_reflns_Laue_measured_fraction_max 0.991
_diffrn_reflns_limit_h_max 23
_diffrn_reflns_limit_h_min -23
_diffrn_reflns_limit_k_max 13
_diffrn_reflns_limit_k_min -14
_diffrn_reflns_limit_l_max 17
_diffrn_reflns_limit_l_min -17
_diffrn_reflns_number 22371
_diffrn_reflns_point_group_measured_fraction_full 0.991
_diffrn_reflns_point_group_measured_fraction_max 0.991
_diffrn_reflns_theta_full 25.000
_diffrn_reflns_theta_max 25.000
_diffrn_reflns_theta_min 2.176
_exptl_absorpt_coefficient_mu 10.919
_exptl_absorpt_correction_type none
_exptl_crystal_colour yellow
_exptl_crystal_density_diffrn 2.261
_exptl_crystal_description block
_exptl_crystal_F_000 2064
_refine_diff_density_max 2.688
_refine_diff_density_min -0.577
_refine_diff_density_rms 0.131
_refine_ls_extinction_method none
_refine_ls_goodness_of_fit_ref 1.036
_refine_ls_hydrogen_treatment constr
_refine_ls_matrix_type full
_refine_ls_number_parameters 419
_refine_ls_number_reflns 5636
_refine_ls_number_restraints 0
_refine_ls_restrained_S_all 1.036
_refine_ls_R_factor_all 0.0343
_refine_ls_R_factor_gt 0.0247
_refine_ls_shift/su_max 0.011
_refine_ls_shift/su_mean 0.000
_refine_ls_structure_factor_coef Fsqd
_refine_ls_weighting_details 'w=1/[\s^2^(Fo^2^)+(0.0289P)^2^+6.0344P] where P=(Fo^2^+2Fc^2^)/3'
_refine_ls_weighting_scheme calc
_refine_ls_wR_factor_gt 0.0559
_refine_ls_wR_factor_ref 0.0604
_reflns_Friedel_coverage 0.000
_reflns_number_gt 4738
_reflns_number_total 5636
_reflns_threshold_expression 'I > 2\s(I)'
_cod_data_source_file d0dt02224a2.cif
_cod_data_source_block 1
_cod_depositor_comments 'Adding full bibliography for 7705564--7705565.cif.'
_cod_original_cell_volume 3239.3(12)
_cod_database_code 7705564
_shelx_shelxl_version_number 2014/7
_shelx_space_group_comment
;
The symmetry employed for this shelxl refinement is uniquely defined
by the following loop, which should always be used as a source of
symmetry information in preference to the above space-group names.
They are only intended as comments.
;
_olex2_refinement_description
;
1. Fixed Uiso
 At 1.2 times of:
  All C(H) groups
 At 1.5 times of:
  All C(H,H,H) groups
2.a Aromatic/amide H refined with riding coordinates:
 C3(H3), C6(H6), C7(H7), C8(H8), C9(H9), C14(H14), C15(H15), C16(H16),
 C17(H17), C21(H21), C24(H24), C25(H25), C26(H26), C27(H27), C32(H32), C33(H33),
  C34(H34), C35(H35)
2.b Idealised Me refined as rotating group:
 C1(H1A,H1B,H1C), C5(H5A,H5B,H5C), C19(H19A,H19B,H19C), C23(H23A,H23B,H23C)
;
_olex2_submission_special_instructions 'No special instructions were received'

loop_
_space_group_symop_operation_xyz
'x, y, z'
'-x, y+1/2, -z+1/2'
'-x, -y, -z'
'x, -y-1/2, z-1/2'

loop_
_atom_site_label
_atom_site_type_symbol
_atom_site_fract_x
_atom_site_fract_y
_atom_site_fract_z
_atom_site_U_iso_or_equiv
_atom_site_adp_type
_atom_site_occupancy
_atom_site_site_symmetry_order
_atom_site_calc_flag
_atom_site_refinement_flags_posn
_atom_site_refinement_flags_adp
_atom_site_refinement_flags_occupancy
_atom_site_disorder_assembly
_atom_site_disorder_group
Pt1 Pt 0.00905(2) 0.57480(2) 0.35333(2) 0.02144(7) Uani 1 1 d . . . . .
Se1 Se 0.17711(3) 0.74013(5) 0.59700(4) 0.03432(15) Uani 1 1 d . . . . .
O1 O -0.0920(2) 0.5208(3) 0.2793(3) 0.0274(9) Uani 1 1 d . . . . .
O2 O 0.0513(2) 0.5200(3) 0.2499(2) 0.0262(9) Uani 1 1 d . . . . .
N1 N -0.0279(2) 0.6349(4) 0.4599(3) 0.0236(10) Uani 1 1 d . . . . .
C1 C -0.1812(3) 0.4287(5) 0.1644(4) 0.0377(15) Uani 1 1 d . . . . .
H1A H -0.1932 0.3735 0.2079 0.057 Uiso 1 1 calc GR . . . .
H1B H -0.1874 0.3944 0.1017 0.057 Uiso 1 1 calc GR . . . .
H1C H -0.2127 0.4943 0.1593 0.057 Uiso 1 1 calc GR . . . .
C2 C -0.1050(3) 0.4654(5) 0.2018(4) 0.0258(13) Uani 1 1 d . . . . .
C3 C -0.0548(3) 0.4374(5) 0.1522(4) 0.0286(13) Uani 1 1 d . . . . .
H3 H -0.0718 0.3946 0.0958 0.034 Uiso 1 1 calc R . . . .
C4 C 0.0167(3) 0.4647(5) 0.1757(4) 0.0277(13) Uani 1 1 d . . . . .
C5 C 0.0630(4) 0.4307(5) 0.1115(4) 0.0394(16) Uani 1 1 d . . . . .
H5A H 0.0916 0.4954 0.1014 0.059 Uiso 1 1 calc GR . . . .
H5B H 0.0326 0.4054 0.0505 0.059 Uiso 1 1 calc GR . . . .
H5C H 0.0948 0.3692 0.1410 0.059 Uiso 1 1 calc GR . . . .
C6 C -0.0952(3) 0.6278(5) 0.4654(4) 0.0279(13) Uani 1 1 d . . . . .
H6 H -0.1287 0.5871 0.4180 0.033 Uiso 1 1 calc R . . . .
C7 C -0.1177(3) 0.6777(5) 0.5376(4) 0.0316(14) Uani 1 1 d . . . . .
H7 H -0.1667 0.6745 0.5379 0.038 Uiso 1 1 calc R . . . .
C8 C -0.0698(4) 0.7319(5) 0.6087(4) 0.0359(15) Uani 1 1 d . . . . .
H8 H -0.0853 0.7668 0.6585 0.043 Uiso 1 1 calc R . . . .
C9 C 0.0008(4) 0.7357(5) 0.6080(4) 0.0338(14) Uani 1 1 d . . . . .
H9 H 0.0349 0.7703 0.6588 0.041 Uiso 1 1 calc R . . . .
C10 C 0.0222(3) 0.6881(4) 0.5317(4) 0.0246(12) Uani 1 1 d . . . . .
C11 C 0.0920(3) 0.6834(4) 0.5152(4) 0.0261(13) Uani 1 1 d . . . . .
C12 C 0.1005(3) 0.6308(4) 0.4352(4) 0.0235(12) Uani 1 1 d . . . . .
C13 C 0.1749(3) 0.6245(5) 0.4323(4) 0.0265(13) Uani 1 1 d . . . . .
C14 C 0.2039(3) 0.5724(5) 0.3641(4) 0.0309(14) Uani 1 1 d . . . . .
H14 H 0.1728 0.5373 0.3107 0.037 Uiso 1 1 calc R . . . .
C15 C 0.2756(3) 0.5712(5) 0.3731(5) 0.0348(15) Uani 1 1 d . . . . .
H15 H 0.2939 0.5354 0.3260 0.042 Uiso 1 1 calc R . . . .
C16 C 0.3229(3) 0.6225(5) 0.4514(4) 0.0347(15) Uani 1 1 d . . . . .
H16 H 0.3729 0.6209 0.4573 0.042 Uiso 1 1 calc R . . . .
C17 C 0.2968(4) 0.6744(5) 0.5187(4) 0.0389(16) Uani 1 1 d . . . . .
H17 H 0.3285 0.7097 0.5715 0.047 Uiso 1 1 calc R . . . .
C18 C 0.2237(3) 0.6757(5) 0.5099(4) 0.0290(13) Uani 1 1 d . . . . .
Pt2 Pt 0.46424(2) 0.91565(2) 0.57142(2) 0.01742(7) Uani 1 1 d . . . . .
Se2 Se 0.63634(3) 0.69348(5) 0.49618(4) 0.02452(13) Uani 1 1 d . . . . .
O3 O 0.36142(19) 0.9770(3) 0.5529(2) 0.0243(8) Uani 1 1 d . . . . .
O4 O 0.49568(19) 0.9826(3) 0.7020(2) 0.0212(8) Uani 1 1 d . . . . .
N2 N 0.4379(2) 0.8455(3) 0.4431(3) 0.0181(9) Uani 1 1 d . . . . .
C19 C 0.2629(3) 1.0649(5) 0.5874(5) 0.0360(15) Uani 1 1 d . . . . .
H19A H 0.2504 1.0961 0.5230 0.054 Uiso 1 1 calc GR . . . .
H19B H 0.2534 1.1214 0.6317 0.054 Uiso 1 1 calc GR . . . .
H19C H 0.2340 0.9976 0.5894 0.054 Uiso 1 1 calc GR . . . .
C20 C 0.3403(3) 1.0342(5) 0.6150(4) 0.0258(13) Uani 1 1 d . . . . .
C21 C 0.3841(3) 1.0657(5) 0.7039(4) 0.0255(13) Uani 1 1 d . . . . .
H21 H 0.3624 1.1112 0.7423 0.031 Uiso 1 1 calc R . . . .
C22 C 0.4546(3) 1.0386(4) 0.7417(4) 0.0222(12) Uani 1 1 d . . . . .
C23 C 0.4908(3) 1.0749(5) 0.8423(4) 0.0321(14) Uani 1 1 d . . . . .
H23A H 0.4666 1.0397 0.8864 0.048 Uiso 1 1 calc GR . . . .
H23B H 0.4882 1.1571 0.8472 0.048 Uiso 1 1 calc GR . . . .
H23C H 0.5410 1.0513 0.8583 0.048 Uiso 1 1 calc GR . . . .
C24 C 0.3756(3) 0.8606(4) 0.3789(4) 0.0220(12) Uani 1 1 d . . . . .
H24 H 0.3407 0.9075 0.3949 0.026 Uiso 1 1 calc R . . . .
C25 C 0.3600(3) 0.8110(5) 0.2905(4) 0.0267(13) Uani 1 1 d . . . . .
H25 H 0.3152 0.8236 0.2463 0.032 Uiso 1 1 calc R . . . .
C26 C 0.4111(3) 0.7424(5) 0.2675(4) 0.0259(12) Uani 1 1 d . . . . .
H26 H 0.4011 0.7055 0.2078 0.031 Uiso 1 1 calc R . . . .
C27 C 0.4761(3) 0.7279(4) 0.3314(4) 0.0227(12) Uani 1 1 d . . . . .
H27 H 0.5119 0.6827 0.3157 0.027 Uiso 1 1 calc R . . . .
C28 C 0.4889(3) 0.7804(4) 0.4195(4) 0.0180(11) Uani 1 1 d . . . . .
C29 C 0.5535(3) 0.7783(4) 0.4960(4) 0.0178(11) Uani 1 1 d . . . . .
C30 C 0.5569(3) 0.8399(4) 0.5755(4) 0.0181(11) Uani 1 1 d . . . . .
C31 C 0.6256(3) 0.8319(4) 0.6434(3) 0.0194(11) Uani 1 1 d . . . . .
C32 C 0.6486(3) 0.8864(5) 0.7319(4) 0.0246(12) Uani 1 1 d . . . . .
H32 H 0.6168 0.9347 0.7532 0.030 Uiso 1 1 calc R . . . .
C33 C 0.7166(3) 0.8701(5) 0.7875(4) 0.0292(13) Uani 1 1 d . . . . .
H33 H 0.7319 0.9091 0.8460 0.035 Uiso 1 1 calc R . . . .
C34 C 0.7639(3) 0.7966(5) 0.7591(4) 0.0279(13) Uani 1 1 d . . . . .
H34 H 0.8107 0.7857 0.7987 0.034 Uiso 1 1 calc R . . . .
C35 C 0.7429(3) 0.7405(5) 0.6744(4) 0.0244(12) Uani 1 1 d . . . . .
H35 H 0.7747 0.6901 0.6553 0.029 Uiso 1 1 calc R . . . .
C36 C 0.6744(3) 0.7580(5) 0.6166(3) 0.0221(12) Uani 1 1 d . . . . .

loop_
_atom_site_aniso_label
_atom_site_aniso_U_11
_atom_site_aniso_U_22
_atom_site_aniso_U_33
_atom_site_aniso_U_23
_atom_site_aniso_U_13
_atom_site_aniso_U_12
Pt1 0.02342(13) 0.02153(13) 0.01699(11) -0.00117(8) 0.00086(9) 0.00181(9)
Se1 0.0397(4) 0.0371(4) 0.0207(3) -0.0050(3) -0.0022(3) -0.0066(3)
O1 0.026(2) 0.032(2) 0.022(2) -0.0017(18) 0.0015(17) -0.0029(18)
O2 0.027(2) 0.028(2) 0.022(2) -0.0059(17) 0.0039(17) 0.0018(17)
N1 0.032(3) 0.022(3) 0.016(2) 0.0033(19) 0.004(2) 0.006(2)
C1 0.027(3) 0.047(4) 0.035(3) -0.008(3) 0.001(3) -0.009(3)
C2 0.032(3) 0.025(3) 0.017(3) 0.001(2) 0.000(2) 0.001(3)
C3 0.031(3) 0.030(3) 0.021(3) -0.010(2) 0.001(3) -0.007(3)
C4 0.041(4) 0.020(3) 0.021(3) -0.002(2) 0.007(3) 0.005(3)
C5 0.040(4) 0.043(4) 0.034(4) -0.017(3) 0.007(3) -0.002(3)
C6 0.029(3) 0.031(3) 0.024(3) 0.007(3) 0.005(3) 0.007(3)
C7 0.033(3) 0.034(4) 0.028(3) 0.005(3) 0.009(3) 0.008(3)
C8 0.053(4) 0.033(4) 0.026(3) 0.005(3) 0.018(3) 0.012(3)
C9 0.051(4) 0.023(3) 0.023(3) 0.002(3) 0.001(3) 0.004(3)
C10 0.034(3) 0.017(3) 0.020(3) 0.003(2) 0.002(2) 0.005(2)
C11 0.037(3) 0.014(3) 0.020(3) 0.002(2) -0.004(3) -0.001(2)
C12 0.031(3) 0.018(3) 0.021(3) 0.001(2) 0.004(2) 0.001(2)
C13 0.033(3) 0.017(3) 0.026(3) 0.005(2) -0.001(3) 0.000(2)
C14 0.032(4) 0.027(3) 0.029(3) -0.003(3) 0.000(3) -0.004(3)
C15 0.033(4) 0.028(3) 0.044(4) -0.002(3) 0.011(3) -0.001(3)
C16 0.021(3) 0.033(4) 0.045(4) 0.010(3) -0.001(3) -0.004(3)
C17 0.041(4) 0.036(4) 0.033(3) 0.005(3) -0.004(3) -0.009(3)
C18 0.036(4) 0.027(3) 0.021(3) 0.006(2) 0.001(3) -0.005(3)
Pt2 0.02027(12) 0.01545(12) 0.01704(11) -0.00036(8) 0.00569(9) -0.00003(8)
Se2 0.0244(3) 0.0278(3) 0.0219(3) -0.0026(2) 0.0070(2) 0.0049(2)
O3 0.024(2) 0.023(2) 0.025(2) 0.0003(17) 0.0061(17) 0.0023(17)
O4 0.025(2) 0.019(2) 0.0204(19) -0.0035(16) 0.0073(16) 0.0020(16)
N2 0.023(2) 0.015(2) 0.017(2) 0.0014(18) 0.0074(19) -0.0015(18)
C19 0.027(3) 0.033(4) 0.050(4) -0.012(3) 0.012(3) -0.002(3)
C20 0.026(3) 0.021(3) 0.034(3) 0.000(3) 0.015(3) 0.003(2)
C21 0.025(3) 0.026(3) 0.030(3) -0.006(2) 0.015(3) 0.002(2)
C22 0.036(3) 0.012(3) 0.021(3) -0.002(2) 0.012(3) 0.000(2)
C23 0.041(4) 0.031(4) 0.025(3) -0.004(3) 0.011(3) 0.001(3)
C24 0.026(3) 0.019(3) 0.020(3) -0.003(2) 0.005(2) 0.001(2)
C25 0.025(3) 0.025(3) 0.024(3) 0.005(2) -0.005(2) -0.001(2)
C26 0.031(3) 0.027(3) 0.017(3) -0.002(2) 0.000(2) -0.001(3)
C27 0.032(3) 0.017(3) 0.022(3) -0.001(2) 0.011(3) 0.002(2)
C28 0.019(3) 0.013(3) 0.023(3) 0.004(2) 0.007(2) -0.002(2)
C29 0.021(3) 0.011(3) 0.025(3) 0.003(2) 0.011(2) 0.005(2)
C30 0.024(3) 0.013(3) 0.021(3) 0.000(2) 0.011(2) -0.004(2)
C31 0.026(3) 0.017(3) 0.016(3) 0.006(2) 0.006(2) -0.002(2)
C32 0.025(3) 0.022(3) 0.027(3) 0.002(2) 0.008(3) 0.000(2)
C33 0.034(4) 0.030(3) 0.019(3) 0.001(3) 0.000(3) -0.007(3)
C34 0.020(3) 0.034(3) 0.027(3) 0.005(3) 0.001(2) -0.001(3)
C35 0.022(3) 0.026(3) 0.026(3) 0.002(2) 0.008(2) 0.003(2)
C36 0.023(3) 0.027(3) 0.017(3) 0.003(2) 0.005(2) 0.001(2)

loop_
_atom_type_symbol
_atom_type_description
_atom_type_scat_dispersion_real
_atom_type_scat_dispersion_imag
_atom_type_scat_source
C C 0.0033 0.0016 'International Tables Vol C Tables 4.2.6.8 and 6.1.1.4'
H H 0.0000 0.0000 'International Tables Vol C Tables 4.2.6.8 and 6.1.1.4'
N N 0.0061 0.0033 'International Tables Vol C Tables 4.2.6.8 and 6.1.1.4'
O O 0.0106 0.0060 'International Tables Vol C Tables 4.2.6.8 and 6.1.1.4'
Pt Pt -1.7033 8.3905 'International Tables Vol C Tables 4.2.6.8 and 6.1.1.4'
Se Se -0.0929 2.2259 'International Tables Vol C Tables 4.2.6.8 and 6.1.1.4'

loop_
_geom_angle_atom_site_label_1
_geom_angle_atom_site_label_2
_geom_angle_atom_site_label_3
_geom_angle
_geom_angle_site_symmetry_1
_geom_angle_site_symmetry_3
_geom_angle_publ_flag
O2 Pt1 O1 91.16(15) . . ?
O2 Pt1 N1 176.60(17) . . ?
N1 Pt1 O1 92.12(17) . . ?
C12 Pt1 O1 173.73(18) . . ?
C12 Pt1 O2 95.09(18) . . ?
C12 Pt1 N1 81.6(2) . . ?
C11 Se1 C18 85.5(3) . . ?
C2 O1 Pt1 124.4(4) . . ?
C4 O2 Pt1 124.8(3) . . ?
C6 N1 Pt1 125.1(4) . . ?
C6 N1 C10 119.5(5) . . ?
C10 N1 Pt1 115.4(4) . . ?
O1 C2 C1 115.1(5) . . ?
O1 C2 C3 125.3(5) . . ?
C3 C2 C1 119.6(5) . . ?
C4 C3 C2 127.3(5) . . ?
O2 C4 C3 126.8(5) . . ?
O2 C4 C5 113.1(5) . . ?
C3 C4 C5 120.1(5) . . ?
N1 C6 C7 121.9(6) . . ?
C8 C7 C6 119.9(6) . . ?
C7 C8 C9 119.7(5) . . ?
C8 C9 C10 119.4(6) . . ?
N1 C10 C9 119.4(5) . . ?
N1 C10 C11 111.4(5) . . ?
C9 C10 C11 129.2(5) . . ?
C10 C11 Se1 125.9(4) . . ?
C12 C11 Se1 115.1(4) . . ?
C12 C11 C10 118.9(5) . . ?
C11 C12 Pt1 112.6(4) . . ?
C11 C12 C13 112.6(5) . . ?
C13 C12 Pt1 134.8(4) . . ?
C14 C13 C12 128.5(5) . . ?
C14 C13 C18 116.8(5) . . ?
C18 C13 C12 114.7(5) . . ?
C15 C14 C13 121.3(6) . . ?
C14 C15 C16 120.6(6) . . ?
C17 C16 C15 119.9(6) . . ?
C16 C17 C18 119.7(6) . . ?
C13 C18 Se1 112.0(4) . . ?
C17 C18 Se1 126.2(5) . . ?
C17 C18 C13 121.8(6) . . ?
O4 Pt2 O3 91.85(14) . . ?
N2 Pt2 O3 91.04(16) . . ?
N2 Pt2 O4 177.10(16) . . ?
N2 Pt2 C30 81.45(19) . . ?
C30 Pt2 O3 171.75(18) . . ?
C30 Pt2 O4 95.65(18) . . ?
C36 Se2 C29 85.1(2) . . ?
C20 O3 Pt2 124.4(4) . . ?
C22 O4 Pt2 124.1(3) . . ?
C24 N2 Pt2 124.7(3) . . ?
C24 N2 C28 118.8(4) . . ?
C28 N2 Pt2 116.4(3) . . ?
O3 C20 C19 114.8(5) . . ?
O3 C20 C21 124.5(5) . . ?
C21 C20 C19 120.7(5) . . ?
C22 C21 C20 127.6(5) . . ?
O4 C22 C21 127.5(5) . . ?
O4 C22 C23 113.4(5) . . ?
C21 C22 C23 119.2(5) . . ?
N2 C24 C25 122.7(5) . . ?
C24 C25 C26 118.5(5) . . ?
C27 C26 C25 119.8(5) . . ?
C26 C27 C28 119.1(5) . . ?
N2 C28 C27 121.1(5) . . ?
N2 C28 C29 110.7(4) . . ?
C27 C28 C29 128.2(5) . . ?
C28 C29 Se2 125.1(4) . . ?
C30 C29 Se2 115.5(4) . . ?
C30 C29 C28 119.5(4) . . ?
C29 C30 Pt2 111.8(4) . . ?
C29 C30 C31 112.6(5) . . ?
C31 C30 Pt2 135.6(4) . . ?
C32 C31 C30 128.1(5) . . ?
C32 C31 C36 117.4(5) . . ?
C36 C31 C30 114.4(4) . . ?
C33 C32 C31 120.4(5) . . ?
C32 C33 C34 120.9(5) . . ?
C35 C34 C33 120.2(5) . . ?
C34 C35 C36 119.3(5) . . ?
C31 C36 Se2 112.4(4) . . ?
C35 C36 Se2 126.0(4) . . ?
C35 C36 C31 121.7(5) . . ?

loop_
_geom_bond_atom_site_label_1
_geom_bond_atom_site_label_2
_geom_bond_distance
_geom_bond_site_symmetry_2
_geom_bond_publ_flag
Pt1 O1 2.079(4) . ?
Pt1 O2 2.000(3) . ?
Pt1 N1 2.002(4) . ?
Pt1 C12 1.980(6) . ?
Se1 C11 1.892(6) . ?
Se1 C18 1.898(6) . ?
O1 C2 1.275(6) . ?
O2 C4 1.296(7) . ?
N1 C6 1.327(7) . ?
N1 C10 1.384(7) . ?
C1 C2 1.500(8) . ?
C2 C3 1.393(8) . ?
C3 C4 1.378(8) . ?
C4 C5 1.507(8) . ?
C6 C7 1.374(8) . ?
C7 C8 1.363(9) . ?
C8 C9 1.370(9) . ?
C9 C10 1.403(8) . ?
C10 C11 1.434(8) . ?
C11 C12 1.370(7) . ?
C12 C13 1.456(8) . ?
C13 C14 1.405(8) . ?
C13 C18 1.413(8) . ?
C14 C15 1.361(8) . ?
C15 C16 1.406(9) . ?
C16 C17 1.361(9) . ?
C17 C18 1.387(9) . ?
Pt2 O3 2.072(4) . ?
Pt2 O4 2.009(3) . ?
Pt2 N2 1.992(4) . ?
Pt2 C30 1.993(5) . ?
Se2 C29 1.893(5) . ?
Se2 C36 1.884(5) . ?
O3 C20 1.280(6) . ?
O4 C22 1.283(6) . ?
N2 C24 1.335(7) . ?
N2 C28 1.366(6) . ?
C19 C20 1.494(8) . ?
C20 C21 1.406(8) . ?
C21 C22 1.373(8) . ?
C22 C23 1.518(8) . ?
C24 C25 1.379(7) . ?
C25 C26 1.387(8) . ?
C26 C27 1.371(8) . ?
C27 C28 1.392(7) . ?
C28 C29 1.447(7) . ?
C29 C30 1.358(7) . ?
C30 C31 1.445(7) . ?
C31 C32 1.410(7) . ?
C31 C36 1.415(7) . ?
C32 C33 1.372(8) . ?
C33 C34 1.402(8) . ?
C34 C35 1.370(8) . ?
C35 C36 1.394(7) . ?
